data_7239328
loop_
_publ_author_name
'Wezenberg, Sander J.'
'Ferroni, Fiammetta'
'Pieraccini, Silvia'
'Schweizer, W. Bernd'
'Ferrarini, Alberta'
'Spada, Gian Piero'
'Diederich, Fran\,cois'

_publ_section_title
;
 Effective cholesteric liquid crystal inducers based on axially chiral
 alleno-acetylenes
;
_journal_issue 45
_journal_name_full 'RSC Advances'
_journal_page_first 22845
_journal_paper_doi 10.1039/c3ra44883e
_journal_volume 3
_journal_year 2013
_chemical_formula_moiety 'C39 H36'
_chemical_formula_sum 'C39 H36'
_chemical_formula_weight 504.68
_space_group_IT_number 4
_space_group_name_Hall 'P 2yb'
_space_group_name_H-M_alt 'P 1 21 1'
_symmetry_cell_setting monoclinic
_symmetry_space_group_name_H-M 'P 1 21 1'
_atom_sites_solution_hydrogens difmap
_atom_sites_solution_primary direct
_atom_sites_solution_secondary difmap
_audit_creation_method SHELXL-97
_cell_angle_alpha 90.00
_cell_angle_beta 94.200(3)
_cell_angle_gamma 90.00
_cell_formula_units_Z 4
_cell_length_a 5.8859(5)
_cell_length_b 27.177(2)
_cell_length_c 18.4902(14)
_cell_measurement_reflns_used 9964
_cell_measurement_temperature 100(2)
_cell_measurement_theta_max 26.75
_cell_measurement_theta_min 2.21
_cell_volume 2949.8(4)
_computing_cell_refinement 'Bruker SAINT'
_computing_data_collection 'Bruker APEX2'
_computing_data_reduction 'Bruker SAINT'
_computing_molecular_graphics 'Bruker SHELXTL'
_computing_publication_material 'Bruker SHELXTL'
_computing_structure_refinement 'SHELXL-97 (Sheldrick, 2008)'
_computing_structure_solution 'SHELXS-97 (Sheldrick, 2008)'
_diffrn_ambient_temperature 100(2)
_diffrn_measured_fraction_theta_full 0.994
_diffrn_measured_fraction_theta_max 0.994
_diffrn_measurement_device_type 'Bruker APEX-II CCD'
_diffrn_measurement_method '\f and \w scans'
_diffrn_radiation_monochromator graphite
_diffrn_radiation_source 'fine-focus sealed tube'
_diffrn_radiation_type MoK\a
_diffrn_radiation_wavelength 0.71073
_diffrn_reflns_av_R_equivalents 0.0490
_diffrn_reflns_av_sigmaI/netI 0.0657
_diffrn_reflns_limit_h_max 7
_diffrn_reflns_limit_h_min -5
_diffrn_reflns_limit_k_max 35
_diffrn_reflns_limit_k_min -34
_diffrn_reflns_limit_l_max 24
_diffrn_reflns_limit_l_min -24
_diffrn_reflns_number 48103
_diffrn_reflns_theta_full 27.68
_diffrn_reflns_theta_max 27.68
_diffrn_reflns_theta_min 2.67
_exptl_absorpt_coefficient_mu 0.064
_exptl_absorpt_correction_T_max 0.9943
_exptl_absorpt_correction_T_min 0.9749
_exptl_absorpt_correction_type none
_exptl_crystal_colour colourless
_exptl_crystal_density_diffrn 1.136
_exptl_crystal_density_method 'not measured'
_exptl_crystal_description rod
_exptl_crystal_F_000 1080
_exptl_crystal_size_max 0.40
_exptl_crystal_size_mid 0.14
_exptl_crystal_size_min 0.09
_refine_diff_density_max 0.173
_refine_diff_density_min -0.223
_refine_diff_density_rms 0.041
_refine_ls_abs_structure_details 'Flack H D (1983), Acta Cryst. A39, 876-881'
_refine_ls_abs_structure_Flack 0(4)
_refine_ls_extinction_method none
_refine_ls_goodness_of_fit_ref 0.996
_refine_ls_hydrogen_treatment refall
_refine_ls_matrix_type full
_refine_ls_number_parameters 991
_refine_ls_number_reflns 13507
_refine_ls_number_restraints 1
_refine_ls_restrained_S_all 0.996
_refine_ls_R_factor_all 0.0756
_refine_ls_R_factor_gt 0.0453
_refine_ls_shift/su_max 0.001
_refine_ls_shift/su_mean 0.000
_refine_ls_structure_factor_coef Fsqd
_refine_ls_weighting_details 'calc w=1/[\s^2^(Fo^2^)+(0.0500P)^2^+0.0000P] where P=(Fo^2^+2Fc^2^)/3'
_refine_ls_weighting_scheme calc
_refine_ls_wR_factor_gt 0.0867
_refine_ls_wR_factor_ref 0.0976
_reflns_number_gt 10201
_reflns_number_total 13507
_reflns_threshold_expression >2sigma(I)
_cod_data_source_file c3ra44883e.txt
_cod_data_source_block 2b
_cod_depositor_comments
;
The following automatic conversions were performed:

data item '_symmetry_cell_setting' value 'Monoclinic' was changed to
'monoclinic' in accordance with the
/home/saulius/struct/COD-crude-data/automatic-downloads/DataCite-retrospective/RSC/depositions/lib/dictionaries/cif_core.dic
dictionary named 'cif_core.dic' version 2.4.2 last updated on
2011-04-26.

Automatic conversion script
Id: cif_fix_values 6909 2019-04-08 15:41:33Z antanas 
;
_cod_original_sg_symbol_H-M P2(1)
_cod_database_code 7239328

loop_
_symmetry_equiv_pos_as_xyz
'x, y, z'
'-x, y+1/2, -z'

loop_
_atom_site_label
_atom_site_type_symbol
_atom_site_fract_x
_atom_site_fract_y
_atom_site_fract_z
_atom_site_U_iso_or_equiv
_atom_site_adp_type
_atom_site_occupancy
_atom_site_symmetry_multiplicity
_atom_site_calc_flag
C1 C -1.3154(3) -0.31698(6) -0.46038(10) 0.0197(4) Uani 1 1 d
C2 C -1.2711(3) -0.28299(7) -0.51348(10) 0.0215(4) Uani 1 1 d
H2 H -1.139(3) -0.2859(7) -0.5369(10) 0.020(5) Uiso 1 1 d
C3 C -1.4193(3) -0.24439(7) -0.52994(11) 0.0247(4) Uani 1 1 d
H3 H -1.382(3) -0.2200(7) -0.5676(11) 0.026(5) Uiso 1 1 d
C4 C -1.6161(3) -0.23976(7) -0.49367(11) 0.0256(4) Uani 1 1 d
H4 H -1.725(4) -0.2140(8) -0.5069(11) 0.033(6) Uiso 1 1 d
C5 C -1.6644(3) -0.27384(7) -0.44169(12) 0.0275(4) Uani 1 1 d
H5 H -1.813(3) -0.2717(7) -0.4151(10) 0.026(5) Uiso 1 1 d
C6 C -1.5151(3) -0.31212(7) -0.42504(11) 0.0247(4) Uani 1 1 d
H6 H -1.545(3) -0.3377(8) -0.3874(11) 0.029(5) Uiso 1 1 d
C7 C -1.1548(3) -0.35777(6) -0.44164(10) 0.0202(4) Uani 1 1 d
C8 C -1.0538(3) -0.38346(7) -0.49591(11) 0.0221(4) Uani 1 1 d
H8 H -1.092(3) -0.3741(7) -0.5472(12) 0.024(5) Uiso 1 1 d
C9 C -0.9119(3) -0.42318(7) -0.47974(11) 0.0235(4) Uani 1 1 d
H9 H -0.846(4) -0.4417(8) -0.5196(13) 0.039(6) Uiso 1 1 d
C10 C -0.8641(3) -0.43745(7) -0.40820(11) 0.0226(4) Uani 1 1 d
C11 C -0.9560(3) -0.41051(7) -0.35330(12) 0.0267(4) Uani 1 1 d
H11 H -0.914(3) -0.4189(7) -0.3032(12) 0.021(5) Uiso 1 1 d
C12 C -1.1007(3) -0.37148(7) -0.37012(11) 0.0264(4) Uani 1 1 d
H12 H -1.164(3) -0.3528(8) -0.3299(12) 0.032(6) Uiso 1 1 d
C13 C -0.7345(3) -0.48150(7) -0.39191(11) 0.0246(4) Uani 1 1 d
C14 C -0.6453(3) -0.52052(7) -0.38219(11) 0.0228(4) Uani 1 1 d
C15 C -0.5213(3) -0.56590(6) -0.37394(10) 0.0204(4) Uani 1 1 d
C16 C -0.5558(3) -0.59597(7) -0.32044(10) 0.0205(4) Uani 1 1 d
C17 C -0.5690(3) -0.62758(6) -0.26720(10) 0.0194(4) Uani 1 1 d
C18 C -0.6993(3) -0.67205(7) -0.27818(10) 0.0207(4) Uani 1 1 d
C19 C -0.7902(3) -0.71152(7) -0.28473(10) 0.0215(4) Uani 1 1 d
C20 C -0.8939(3) -0.75883(7) -0.29467(10) 0.0198(4) Uani 1 1 d
C21 C -1.1075(3) -0.76419(7) -0.33017(11) 0.0264(4) Uani 1 1 d
H21 H -1.184(3) -0.7357(8) -0.3498(10) 0.023(5) Uiso 1 1 d
C22 C -1.2028(3) -0.81028(7) -0.34212(11) 0.0250(4) Uani 1 1 d
H22 H -1.353(4) -0.8126(8) -0.3704(12) 0.034(6) Uiso 1 1 d
C23 C -1.0900(3) -0.85266(6) -0.31843(10) 0.0183(4) Uani 1 1 d
C24 C -0.8762(3) -0.84705(7) -0.28156(11) 0.0229(4) Uani 1 1 d
H24 H -0.789(3) -0.8730(8) -0.2638(11) 0.028(5) Uiso 1 1 d
C25 C -0.7794(3) -0.80116(7) -0.27008(11) 0.0241(4) Uani 1 1 d
H25 H -0.631(4) -0.7980(8) -0.2434(12) 0.034(6) Uiso 1 1 d
C26 C -1.1928(3) -0.90235(7) -0.33219(10) 0.0194(4) Uani 1 1 d
C27 C -1.4100(3) -0.90769(7) -0.36630(11) 0.0244(4) Uani 1 1 d
H27 H -1.500(4) -0.8780(9) -0.3834(12) 0.037(6) Uiso 1 1 d
C28 C -1.5051(3) -0.95379(7) -0.37934(11) 0.0271(4) Uani 1 1 d
H28 H -1.664(4) -0.9566(8) -0.4030(12) 0.038(6) Uiso 1 1 d
C29 C -1.3840(3) -0.99569(8) -0.35867(11) 0.0269(4) Uani 1 1 d
H29 H -1.456(3) -1.0282(7) -0.3661(10) 0.020(5) Uiso 1 1 d
C30 C -1.1690(4) -0.99111(7) -0.32539(11) 0.0284(5) Uani 1 1 d
H30 H -1.084(4) -1.0200(8) -0.3102(12) 0.032(6) Uiso 1 1 d
C31 C -1.0739(3) -0.94504(7) -0.31186(11) 0.0253(4) Uani 1 1 d
H31 H -0.913(4) -0.9433(7) -0.2890(11) 0.033(6) Uiso 1 1 d
C32 C -0.3581(3) -0.57900(7) -0.43211(11) 0.0230(4) Uani 1 1 d
C33 C -0.2352(4) -0.53240(9) -0.45504(16) 0.0372(6) Uani 1 1 d
H33D H -0.121(4) -0.5420(9) -0.4886(14) 0.046(7) Uiso 1 1 d
H33E H -0.150(4) -0.5166(10) -0.4098(14) 0.054(7) Uiso 1 1 d
H33F H -0.342(4) -0.5089(10) -0.4774(14) 0.055(8) Uiso 1 1 d
C34 C -0.5028(4) -0.59992(9) -0.49666(12) 0.0319(5) Uani 1 1 d
H34D H -0.622(4) -0.5783(8) -0.5151(11) 0.029(6) Uiso 1 1 d
H34E H -0.580(4) -0.6300(10) -0.4820(13) 0.044(7) Uiso 1 1 d
H34F H -0.405(4) -0.6086(8) -0.5358(13) 0.040(6) Uiso 1 1 d
C35 C -0.1844(4) -0.61697(8) -0.40365(13) 0.0308(5) Uani 1 1 d
H35D H -0.089(4) -0.6008(9) -0.3639(13) 0.042(6) Uiso 1 1 d
H35E H -0.263(4) -0.6471(8) -0.3870(12) 0.032(6) Uiso 1 1 d
H35F H -0.079(4) -0.6268(8) -0.4417(12) 0.035(6) Uiso 1 1 d
C36 C -0.4380(3) -0.62070(7) -0.19358(10) 0.0210(4) Uani 1 1 d
C37 C -0.2688(4) -0.66290(9) -0.18090(13) 0.0342(5) Uani 1 1 d
H37D H -0.154(4) -0.6603(9) -0.2188(13) 0.042(6) Uiso 1 1 d
H37E H -0.178(4) -0.6601(9) -0.1354(14) 0.042(6) Uiso 1 1 d
H37F H -0.354(4) -0.6952(9) -0.1826(12) 0.037(6) Uiso 1 1 d
C38 C -0.6072(4) -0.62150(9) -0.13486(12) 0.0301(5) Uani 1 1 d
H38D H -0.524(3) -0.6150(8) -0.0854(12) 0.033(6) Uiso 1 1 d
H38E H -0.722(3) -0.5946(8) -0.1411(11) 0.030(6) Uiso 1 1 d
H38F H -0.698(4) -0.6552(9) -0.1354(12) 0.040(6) Uiso 1 1 d
C39 C -0.3118(4) -0.57203(8) -0.19072(13) 0.0318(5) Uani 1 1 d
H39D H -0.198(4) -0.5715(8) -0.2279(13) 0.039(6) Uiso 1 1 d
H39E H -0.232(4) -0.5675(8) -0.1431(13) 0.034(6) Uiso 1 1 d
H39F H -0.428(4) -0.5448(8) -0.2020(12) 0.033(6) Uiso 1 1 d
C1A C -0.6562(3) -0.32086(7) -0.91550(10) 0.0220(4) Uani 1 1 d
C2A C -0.6145(4) -0.29594(7) -0.97907(11) 0.0298(5) Uani 1 1 d
H2A H -0.499(4) -0.3079(9) -1.0100(13) 0.040(6) Uiso 1 1 d
C3A C -0.7450(4) -0.25563(8) -1.00211(12) 0.0337(5) Uani 1 1 d
H3A H -0.713(4) -0.2381(9) -1.0497(13) 0.046(7) Uiso 1 1 d
C4A C -0.9234(4) -0.24032(8) -0.96302(12) 0.0311(5) Uani 1 1 d
H4A H -1.024(4) -0.2150(8) -0.9814(12) 0.034(6) Uiso 1 1 d
C5A C -0.9640(4) -0.26383(7) -0.89971(12) 0.0296(5) Uani 1 1 d
H5A H -1.089(3) -0.2509(7) -0.8686(11) 0.027(5) Uiso 1 1 d
C6A C -0.8302(3) -0.30369(7) -0.87573(12) 0.0260(4) Uani 1 1 d
H6A H -0.866(4) -0.3201(8) -0.8277(13) 0.038(6) Uiso 1 1 d
C7A C -0.5287(3) -0.36636(6) -0.89350(10) 0.0196(4) Uani 1 1 d
C8A C -0.3221(3) -0.37795(7) -0.92131(11) 0.0265(4) Uani 1 1 d
H8A H -0.246(4) -0.3544(9) -0.9543(13) 0.045(7) Uiso 1 1 d
C9A C -0.2154(3) -0.42239(7) -0.90582(12) 0.0264(4) Uani 1 1 d
H9A H -0.068(4) -0.4291(8) -0.9291(11) 0.030(5) Uiso 1 1 d
C10A C -0.3094(3) -0.45666(6) -0.86076(10) 0.0200(4) Uani 1 1 d
C11A C -0.5114(3) -0.44426(7) -0.82965(11) 0.0223(4) Uani 1 1 d
H11A H -0.584(3) -0.4673(8) -0.7959(11) 0.029(5) Uiso 1 1 d
C12A C -0.6176(3) -0.39999(7) -0.84609(10) 0.0219(4) Uani 1 1 d
H12A H -0.760(3) -0.3926(7) -0.8239(11) 0.026(5) Uiso 1 1 d
C13A C -0.2070(3) -0.50400(7) -0.85008(10) 0.0218(4) Uani 1 1 d
C14A C -0.1287(3) -0.54490(7) -0.84731(10) 0.0208(4) Uani 1 1 d
C15A C -0.0184(3) -0.59148(7) -0.85386(10) 0.0196(4) Uani 1 1 d
C16A C -0.0460(3) -0.62810(7) -0.80861(10) 0.0199(4) Uani 1 1 d
C17A C -0.0532(3) -0.66568(6) -0.76446(10) 0.0187(4) Uani 1 1 d
C18A C -0.2097(3) -0.70565(7) -0.78202(10) 0.0204(4) Uani 1 1 d
C19A C -0.3252(3) -0.74098(7) -0.79599(10) 0.0229(4) Uani 1 1 d
C20A C -0.4698(3) -0.78236(7) -0.81457(10) 0.0225(4) Uani 1 1 d
C21A C -0.6842(3) -0.77505(7) -0.84968(11) 0.0278(5) Uani 1 1 d
H21A H -0.735(4) -0.7398(9) -0.8625(11) 0.033(6) Uiso 1 1 d
C22A C -0.8260(3) -0.81428(7) -0.86796(11) 0.0258(4) Uani 1 1 d
H22A H -0.977(4) -0.8074(8) -0.8908(12) 0.033(6) Uiso 1 1 d
C23A C -0.7600(3) -0.86238(7) -0.85154(10) 0.0215(4) Uani 1 1 d
C24A C -0.5458(3) -0.86959(7) -0.81640(11) 0.0263(4) Uani 1 1 d
H24A H -0.495(3) -0.9026(9) -0.8047(11) 0.034(6) Uiso 1 1 d
C25A C -0.4032(3) -0.83042(7) -0.79759(11) 0.0263(4) Uani 1 1 d
H25A H -0.259(4) -0.8339(8) -0.7710(11) 0.029(5) Uiso 1 1 d
C26A C -0.9198(3) -0.90345(7) -0.87021(10) 0.0213(4) Uani 1 1 d
C27A C -1.0755(3) -0.90052(8) -0.93038(11) 0.0275(4) Uani 1 1 d
H27A H -1.068(3) -0.8719(8) -0.9627(11) 0.027(5) Uiso 1 1 d
C28A C -1.2343(4) -0.93747(8) -0.94599(13) 0.0313(5) Uani 1 1 d
H28A H -1.341(4) -0.9349(8) -0.9909(12) 0.035(6) Uiso 1 1 d
C29A C -1.2430(3) -0.97762(7) -0.89988(12) 0.0298(5) Uani 1 1 d
H29A H -1.366(4) -1.0021(8) -0.9109(11) 0.038(6) Uiso 1 1 d
C30A C -1.0895(3) -0.98119(7) -0.84039(12) 0.0294(5) Uani 1 1 d
H30A H -1.088(4) -1.0085(10) -0.8071(14) 0.051(7) Uiso 1 1 d
C31A C -0.9266(3) -0.94497(7) -0.82594(12) 0.0255(4) Uani 1 1 d
H31A H -0.820(3) -0.9469(7) -0.7833(11) 0.020(5) Uiso 1 1 d
C32A C 0.1261(3) -0.59667(7) -0.91979(10) 0.0204(4) Uani 1 1 d
C33A C 0.2950(4) -0.55427(8) -0.92057(14) 0.0319(5) Uani 1 1 d
H33A H 0.391(4) -0.5576(8) -0.9629(12) 0.032(6) Uiso 1 1 d
H33B H 0.401(4) -0.5527(8) -0.8735(13) 0.038(6) Uiso 1 1 d
H33C H 0.211(4) -0.5224(9) -0.9240(12) 0.038(6) Uiso 1 1 d
C34A C -0.0376(4) -0.59506(9) -0.98773(11) 0.0302(5) Uani 1 1 d
H34A H -0.125(4) -0.5631(9) -0.9927(12) 0.043(6) Uiso 1 1 d
H34B H -0.148(3) -0.6232(8) -0.9894(11) 0.025(5) Uiso 1 1 d
H34C H 0.064(4) -0.5976(8) -1.0321(13) 0.041(6) Uiso 1 1 d
C35A C 0.2551(4) -0.64504(7) -0.91669(12) 0.0266(4) Uani 1 1 d
H35A H 0.365(3) -0.6448(7) -0.8760(12) 0.026(5) Uiso 1 1 d
H35B H 0.144(4) -0.6737(8) -0.9144(12) 0.034(6) Uiso 1 1 d
H35C H 0.342(3) -0.6495(8) -0.9642(12) 0.031(6) Uiso 1 1 d
C36A C 0.0931(3) -0.66815(7) -0.69246(10) 0.0209(4) Uani 1 1 d
C37A C 0.1758(4) -0.72063(8) -0.67688(12) 0.0274(5) Uani 1 1 d
H37A H 0.280(4) -0.7326(8) -0.7128(13) 0.038(6) Uiso 1 1 d
H37B H 0.265(3) -0.7214(7) -0.6267(12) 0.026(5) Uiso 1 1 d
H37C H 0.043(4) -0.7427(9) -0.6804(12) 0.043(7) Uiso 1 1 d
C38A C -0.0553(4) -0.65165(9) -0.63243(12) 0.0304(5) Uani 1 1 d
H38A H 0.038(4) -0.6544(9) -0.5814(14) 0.049(7) Uiso 1 1 d
H38B H -0.101(4) -0.6177(9) -0.6407(12) 0.042(7) Uiso 1 1 d
H38C H -0.201(4) -0.6714(8) -0.6341(11) 0.034(6) Uiso 1 1 d
C39A C 0.2984(3) -0.63441(8) -0.69479(13) 0.0277(5) Uani 1 1 d
H39A H 0.401(4) -0.6440(8) -0.7319(12) 0.037(6) Uiso 1 1 d
H39B H 0.385(3) -0.6339(7) -0.6479(11) 0.013(4) Uiso 1 1 d
H39C H 0.242(4) -0.5987(9) -0.7056(12) 0.041(6) Uiso 1 1 d

loop_
_atom_site_aniso_label
_atom_site_aniso_U_11
_atom_site_aniso_U_22
_atom_site_aniso_U_33
_atom_site_aniso_U_23
_atom_site_aniso_U_13
_atom_site_aniso_U_12
C1 0.0224(9) 0.0124(9) 0.0238(10) -0.0024(8) -0.0011(7) -0.0022(7)
C2 0.0239(10) 0.0195(10) 0.0211(11) -0.0014(8) 0.0011(8) 0.0003(8)
C3 0.0309(10) 0.0173(10) 0.0255(11) -0.0011(9) -0.0013(8) 0.0016(8)
C4 0.0269(10) 0.0187(10) 0.0299(11) -0.0039(9) -0.0054(8) 0.0061(8)
C5 0.0248(10) 0.0216(11) 0.0361(12) -0.0066(9) 0.0029(9) -0.0011(8)
C6 0.0287(10) 0.0159(10) 0.0297(12) -0.0022(9) 0.0035(8) -0.0029(8)
C7 0.0224(9) 0.0145(9) 0.0237(11) -0.0010(8) 0.0018(7) -0.0026(7)
C8 0.0274(9) 0.0180(10) 0.0209(11) 0.0010(8) 0.0019(8) 0.0000(8)
C9 0.0269(10) 0.0166(9) 0.0275(11) 0.0006(8) 0.0054(8) 0.0023(8)
C10 0.0240(9) 0.0126(9) 0.0308(12) 0.0026(8) -0.0007(8) 0.0009(7)
C11 0.0390(11) 0.0202(11) 0.0204(11) 0.0039(9) -0.0020(9) 0.0010(9)
C12 0.0360(11) 0.0194(10) 0.0241(11) -0.0007(9) 0.0036(9) 0.0018(9)
C13 0.0263(10) 0.0177(10) 0.0290(11) 0.0021(8) -0.0021(8) -0.0025(8)
C14 0.0255(10) 0.0190(10) 0.0234(11) 0.0016(8) -0.0023(8) -0.0025(8)
C15 0.0208(9) 0.0135(9) 0.0257(11) -0.0004(8) -0.0062(7) -0.0029(7)
C16 0.0212(9) 0.0153(9) 0.0246(11) -0.0040(8) -0.0003(7) 0.0002(7)
C17 0.0205(9) 0.0131(9) 0.0244(11) -0.0019(8) 0.0012(7) 0.0013(7)
C18 0.0232(9) 0.0192(10) 0.0198(10) 0.0017(8) 0.0023(7) 0.0029(8)
C19 0.0228(9) 0.0196(10) 0.0222(10) 0.0028(8) 0.0028(8) -0.0006(8)
C20 0.0241(9) 0.0169(9) 0.0187(10) -0.0004(8) 0.0039(7) -0.0015(7)
C21 0.0303(10) 0.0162(10) 0.0314(12) 0.0035(9) -0.0068(9) -0.0003(8)
C22 0.0277(10) 0.0173(10) 0.0289(11) 0.0016(8) -0.0058(8) -0.0019(8)
C23 0.0219(9) 0.0160(9) 0.0175(9) -0.0012(8) 0.0051(7) -0.0022(7)
C24 0.0220(9) 0.0177(10) 0.0289(11) -0.0002(9) 0.0008(8) 0.0021(8)
C25 0.0201(9) 0.0210(10) 0.0308(12) -0.0024(9) 0.0003(8) -0.0010(8)
C26 0.0250(9) 0.0162(9) 0.0174(10) -0.0008(8) 0.0044(7) -0.0031(7)
C27 0.0239(9) 0.0190(10) 0.0302(12) -0.0032(9) 0.0027(8) -0.0011(8)
C28 0.0267(10) 0.0227(10) 0.0322(12) -0.0066(9) 0.0035(9) -0.0047(8)
C29 0.0354(11) 0.0189(10) 0.0268(12) -0.0032(9) 0.0049(9) -0.0060(9)
C30 0.0386(11) 0.0155(10) 0.0306(12) 0.0018(9) -0.0013(9) 0.0009(9)
C31 0.0284(10) 0.0217(10) 0.0253(11) -0.0011(9) -0.0014(8) -0.0027(8)
C32 0.0235(9) 0.0184(10) 0.0270(11) 0.0050(8) 0.0000(8) -0.0014(8)
C33 0.0322(12) 0.0287(12) 0.0516(16) 0.0127(12) 0.0087(12) -0.0064(10)
C34 0.0335(11) 0.0341(13) 0.0274(12) -0.0002(10) -0.0029(10) 0.0035(11)
C35 0.0312(11) 0.0269(12) 0.0344(13) 0.0036(10) 0.0022(10) 0.0069(10)
C36 0.0249(9) 0.0162(9) 0.0213(10) -0.0005(8) -0.0025(7) 0.0000(8)
C37 0.0346(12) 0.0338(13) 0.0322(14) -0.0015(11) -0.0103(11) 0.0098(10)
C38 0.0323(11) 0.0326(12) 0.0254(12) -0.0039(10) 0.0020(9) -0.0040(10)
C39 0.0395(12) 0.0278(12) 0.0269(13) -0.0014(10) -0.0055(10) -0.0118(10)
C1A 0.0289(10) 0.0128(9) 0.0237(11) -0.0023(8) -0.0026(8) -0.0018(7)
C2A 0.0419(12) 0.0234(11) 0.0245(12) 0.0028(9) 0.0044(9) 0.0024(9)
C3A 0.0527(13) 0.0235(11) 0.0247(12) 0.0063(9) 0.0008(10) 0.0051(10)
C4A 0.0451(12) 0.0172(10) 0.0294(12) -0.0009(9) -0.0081(10) 0.0073(9)
C5A 0.0345(11) 0.0197(10) 0.0345(13) -0.0001(9) 0.0014(9) 0.0050(9)
C6A 0.0319(10) 0.0180(10) 0.0281(12) 0.0032(9) 0.0022(9) 0.0012(8)
C7A 0.0240(9) 0.0144(9) 0.0196(10) -0.0027(8) -0.0036(7) -0.0022(7)
C8A 0.0274(10) 0.0197(10) 0.0324(12) 0.0063(9) 0.0033(8) -0.0033(8)
C9A 0.0223(10) 0.0221(10) 0.0350(12) 0.0008(9) 0.0042(9) -0.0013(8)
C10A 0.0228(9) 0.0141(9) 0.0223(10) -0.0024(8) -0.0046(8) -0.0002(7)
C11A 0.0291(10) 0.0171(10) 0.0204(10) 0.0005(8) 0.0003(8) 0.0010(8)
C12A 0.0259(9) 0.0197(10) 0.0201(10) -0.0027(8) 0.0016(8) -0.0001(8)
C13A 0.0215(9) 0.0203(10) 0.0229(11) -0.0026(8) -0.0028(7) -0.0014(7)
C14A 0.0212(9) 0.0190(10) 0.0218(10) 0.0006(8) -0.0018(7) -0.0031(7)
C15A 0.0191(9) 0.0153(9) 0.0233(10) -0.0008(8) -0.0060(7) -0.0016(7)
C16A 0.0190(8) 0.0190(10) 0.0213(10) -0.0035(8) -0.0017(7) 0.0014(7)
C17A 0.0197(9) 0.0139(9) 0.0228(10) -0.0005(8) 0.0032(7) 0.0023(7)
C18A 0.0236(9) 0.0193(10) 0.0187(10) 0.0020(8) 0.0033(8) 0.0029(8)
C19A 0.0239(9) 0.0222(10) 0.0228(11) 0.0009(8) 0.0033(8) 0.0013(8)
C20A 0.0249(9) 0.0191(10) 0.0241(11) -0.0023(8) 0.0063(8) -0.0014(8)
C21A 0.0322(11) 0.0178(10) 0.0327(12) 0.0036(9) -0.0028(9) -0.0007(8)
C22A 0.0275(10) 0.0210(10) 0.0280(12) 0.0023(9) -0.0036(9) -0.0009(8)
C23A 0.0256(9) 0.0172(10) 0.0225(10) -0.0014(8) 0.0068(8) 0.0004(8)
C24A 0.0270(10) 0.0146(10) 0.0376(13) 0.0005(9) 0.0036(8) 0.0036(8)
C25A 0.0230(10) 0.0194(10) 0.0363(13) -0.0011(9) 0.0014(9) 0.0018(8)
C26A 0.0243(9) 0.0144(9) 0.0258(11) -0.0042(8) 0.0068(8) 0.0000(8)
C27A 0.0339(11) 0.0225(11) 0.0264(12) 0.0010(9) 0.0034(9) -0.0047(9)
C28A 0.0352(11) 0.0281(12) 0.0302(12) -0.0027(9) -0.0016(10) -0.0067(9)
C29A 0.0322(11) 0.0177(10) 0.0396(13) -0.0032(9) 0.0036(10) -0.0044(8)
C30A 0.0344(11) 0.0160(10) 0.0379(13) 0.0027(9) 0.0041(10) 0.0012(8)
C31A 0.0299(10) 0.0181(10) 0.0285(12) -0.0005(9) 0.0020(9) 0.0043(8)
C32A 0.0242(9) 0.0142(9) 0.0225(10) 0.0006(8) -0.0008(7) 0.0002(7)
C33A 0.0281(10) 0.0223(11) 0.0459(15) -0.0009(10) 0.0078(10) -0.0052(9)
C34A 0.0302(11) 0.0356(13) 0.0245(12) 0.0025(10) 0.0004(9) 0.0042(10)
C35A 0.0331(11) 0.0203(11) 0.0260(12) -0.0004(9) 0.0002(9) 0.0081(9)
C36A 0.0241(9) 0.0180(10) 0.0201(10) -0.0010(8) -0.0005(7) 0.0045(7)
C37A 0.0330(11) 0.0232(11) 0.0259(12) 0.0045(9) 0.0007(10) 0.0094(9)
C38A 0.0309(11) 0.0337(13) 0.0270(13) -0.0052(10) 0.0049(9) 0.0077(10)
C39A 0.0281(10) 0.0272(12) 0.0268(12) -0.0028(9) -0.0038(9) -0.0005(9)

loop_
_atom_type_symbol
_atom_type_description
_atom_type_scat_dispersion_real
_atom_type_scat_dispersion_imag
_atom_type_scat_source
C C 0.0033 0.0016 'International Tables Vol C Tables 4.2.6.8 and 6.1.1.4'
H H 0.0000 0.0000 'International Tables Vol C Tables 4.2.6.8 and 6.1.1.4'

loop_
_geom_angle_atom_site_label_1
_geom_angle_atom_site_label_2
_geom_angle_atom_site_label_3
_geom_angle
C2 C1 C6 118.54(17)
C2 C1 C7 120.96(16)
C6 C1 C7 120.50(17)
C3 C2 C1 120.86(18)
C3 C2 H2 120.1(12)
C1 C2 H2 119.0(12)
C2 C3 C4 119.86(19)
C2 C3 H3 119.5(12)
C4 C3 H3 120.7(11)
C5 C4 C3 119.90(18)
C5 C4 H4 119.6(13)
C3 C4 H4 120.4(13)
C4 C5 C6 120.03(19)
C4 C5 H5 121.1(11)
C6 C5 H5 118.9(11)
C5 C6 C1 120.79(19)
C5 C6 H6 122.2(12)
C1 C6 H6 117.0(11)
C12 C7 C8 118.17(17)
C12 C7 C1 121.44(17)
C8 C7 C1 120.39(17)
C9 C8 C7 121.23(19)
C9 C8 H8 119.9(11)
C7 C8 H8 118.8(11)
C8 C9 C10 120.07(19)
C8 C9 H9 119.7(13)
C10 C9 H9 120.2(13)
C9 C10 C11 119.04(17)
C9 C10 C13 119.96(18)
C11 C10 C13 120.85(18)
C12 C11 C10 120.37(19)
C12 C11 H11 120.3(12)
C10 C11 H11 119.3(11)
C11 C12 C7 121.01(19)
C11 C12 H12 118.8(12)
C7 C12 H12 120.1(12)
C14 C13 C10 173.2(2)
C13 C14 C15 174.9(2)
C16 C15 C14 120.69(17)
C16 C15 C32 121.58(16)
C14 C15 C32 117.65(16)
C15 C16 C17 174.20(19)
C16 C17 C18 120.29(17)
C16 C17 C36 122.33(16)
C18 C17 C36 117.29(16)
C19 C18 C17 173.80(19)
C18 C19 C20 178.0(2)
C21 C20 C25 117.99(17)
C21 C20 C19 121.39(17)
C25 C20 C19 120.60(16)
C20 C21 C22 121.01(18)
C20 C21 H21 118.8(12)
C22 C21 H21 120.0(12)
C21 C22 C23 121.56(18)
C21 C22 H22 118.4(13)
C23 C22 H22 120.0(13)
C22 C23 C24 117.27(17)
C22 C23 C26 121.31(16)
C24 C23 C26 121.42(16)
C25 C24 C23 121.41(18)
C25 C24 H24 115.2(13)
C23 C24 H24 123.3(13)
C24 C25 C20 120.75(17)
C24 C25 H25 120.1(13)
C20 C25 H25 119.1(13)
C27 C26 C31 117.55(17)
C27 C26 C23 121.23(17)
C31 C26 C23 121.21(16)
C28 C27 C26 121.26(19)
C28 C27 H27 118.3(12)
C26 C27 H27 120.4(12)
C29 C28 C27 120.22(18)
C29 C28 H28 120.1(13)
C27 C28 H28 119.6(13)
C30 C29 C28 119.29(19)
C30 C29 H29 121.2(11)
C28 C29 H29 119.4(11)
C29 C30 C31 120.65(19)
C29 C30 H30 120.1(13)
C31 C30 H30 119.3(13)
C30 C31 C26 121.03(18)
C30 C31 H31 118.1(12)
C26 C31 H31 120.8(12)
C35 C32 C34 109.94(18)
C35 C32 C33 109.74(17)
C34 C32 C33 109.83(19)
C35 C32 C15 110.76(16)
C34 C32 C15 107.00(16)
C33 C32 C15 109.51(17)
C32 C33 H33D 108.4(14)
C32 C33 H33E 109.1(14)
H33D C33 H33E 107.9(19)
C32 C33 H33F 111.1(15)
H33D C33 H33F 111(2)
H33E C33 H33F 109(2)
C32 C34 H34D 113.7(13)
C32 C34 H34E 109.7(14)
H34D C34 H34E 105.5(18)
C32 C34 H34F 110.0(13)
H34D C34 H34F 109.6(18)
H34E C34 H34F 108.2(19)
C32 C35 H35D 106.6(14)
C32 C35 H35E 110.4(12)
H35D C35 H35E 112.5(19)
C32 C35 H35F 111.9(13)
H35D C35 H35F 106.8(18)
H35E C35 H35F 108.7(18)
C39 C36 C37 109.76(17)
C39 C36 C17 110.62(16)
C37 C36 C17 109.05(16)
C39 C36 C38 109.34(17)
C37 C36 C38 109.43(17)
C17 C36 C38 108.61(15)
C36 C37 H37D 107.6(13)
C36 C37 H37E 112.7(14)
H37D C37 H37E 104.3(18)
C36 C37 H37F 109.3(13)
H37D C37 H37F 113.2(19)
H37E C37 H37F 109.7(19)
C36 C38 H38D 109.9(12)
C36 C38 H38E 112.3(12)
H38D C38 H38E 104.5(17)
C36 C38 H38F 111.2(12)
H38D C38 H38F 111.5(17)
H38E C38 H38F 107.3(17)
C36 C39 H39D 110.0(13)
C36 C39 H39E 110.1(13)
H39D C39 H39E 108.6(18)
C36 C39 H39F 108.0(12)
H39D C39 H39F 108.8(18)
H39E C39 H39F 111.3(18)
C6A C1A C2A 117.83(18)
C6A C1A C7A 120.85(17)
C2A C1A C7A 121.21(17)
C3A C2A C1A 121.0(2)
C3A C2A H2A 118.5(14)
C1A C2A H2A 120.4(14)
C4A C3A C2A 120.1(2)
C4A C3A H3A 120.1(13)
C2A C3A H3A 119.7(13)
C5A C4A C3A 119.6(2)
C5A C4A H4A 119.9(13)
C3A C4A H4A 120.4(13)
C4A C5A C6A 120.3(2)
C4A C5A H5A 119.7(11)
C6A C5A H5A 119.9(11)
C1A C6A C5A 121.1(2)
C1A C6A H6A 121.3(12)
C5A C6A H6A 117.7(12)
C8A C7A C12A 117.54(17)
C8A C7A C1A 121.63(17)
C12A C7A C1A 120.78(16)
C9A C8A C7A 121.20(18)
C9A C8A H8A 117.6(13)
C7A C8A H8A 121.2(13)
C8A C9A C10A 120.99(18)
C8A C9A H9A 117.4(12)
C10A C9A H9A 121.6(12)
C9A C10A C11A 118.15(17)
C9A C10A C13A 120.25(17)
C11A C10A C13A 121.53(17)
C12A C11A C10A 120.30(18)
C12A C11A H11A 118.5(12)
C10A C11A H11A 121.2(12)
C11A C12A C7A 121.69(18)
C11A C12A H12A 118.3(12)
C7A C12A H12A 120.0(12)
C14A C13A C10A 174.1(2)
C13A C14A C15A 171.1(2)
C16A C15A C14A 122.44(17)
C16A C15A C32A 122.23(16)
C14A C15A C32A 115.28(16)
C17A C16A C15A 174.53(19)
C16A C17A C18A 119.68(17)
C16A C17A C36A 122.22(16)
C18A C17A C36A 118.07(16)
C19A C18A C17A 175.08(19)
C18A C19A C20A 177.8(2)
C21A C20A C25A 118.03(18)
C21A C20A C19A 120.09(18)
C25A C20A C19A 121.88(18)
C22A C21A C20A 121.06(18)
C22A C21A H21A 120.3(12)
C20A C21A H21A 118.7(12)
C21A C22A C23A 121.19(18)
C21A C22A H22A 118.4(13)
C23A C22A H22A 120.4(13)
C24A C23A C22A 117.65(17)
C24A C23A C26A 122.73(17)
C22A C23A C26A 119.61(17)
C25A C24A C23A 121.46(18)
C25A C24A H24A 119.1(13)
C23A C24A H24A 119.5(13)
C24A C25A C20A 120.60(18)
C24A C25A H25A 123.5(13)
C20A C25A H25A 115.8(13)
C27A C26A C31A 118.00(18)
C27A C26A C23A 120.82(17)
C31A C26A C23A 121.09(17)
C28A C27A C26A 121.3(2)
C28A C27A H27A 120.3(12)
C26A C27A H27A 118.4(12)
C27A C28A C29A 119.7(2)
C27A C28A H28A 119.5(13)
C29A C28A H28A 120.8(13)
C30A C29A C28A 119.7(2)
C30A C29A H29A 122.9(13)
C28A C29A H29A 117.4(13)
C29A C30A C31A 120.6(2)
C29A C30A H30A 122.7(15)
C31A C30A H30A 116.7(15)
C30A C31A C26A 120.7(2)
C30A C31A H31A 121.0(12)
C26A C31A H31A 118.3(12)
C35A C32A C33A 109.31(16)
C35A C32A C34A 109.86(17)
C33A C32A C34A 110.10(17)
C35A C32A C15A 110.65(16)
C33A C32A C15A 109.66(16)
C34A C32A C15A 107.24(15)
C32A C33A H33A 110.2(12)
C32A C33A H33B 112.2(13)
H33A C33A H33B 108.8(18)
C32A C33A H33C 109.7(13)
H33A C33A H33C 109.5(18)
H33B C33A H33C 106.4(18)
C32A C34A H34A 112.6(13)
C32A C34A H34B 111.8(12)
H34A C34A H34B 109.4(17)
C32A C34A H34C 106.3(12)
H34A C34A H34C 107.4(18)
H34B C34A H34C 109.2(17)
C32A C35A H35A 109.5(12)
C32A C35A H35B 110.0(12)
H35A C35A H35B 111.7(18)
C32A C35A H35C 109.8(11)
H35A C35A H35C 108.4(17)
H35B C35A H35C 107.3(16)
C39A C36A C37A 109.02(16)
C39A C36A C38A 109.95(17)
C37A C36A C38A 109.14(17)
C39A C36A C17A 110.26(16)
C37A C36A C17A 110.82(16)
C38A C36A C17A 107.63(15)
C36A C37A H37A 112.6(13)
C36A C37A H37B 108.8(11)
H37A C37A H37B 107.4(17)
C36A C37A H37C 108.5(14)
H37A C37A H37C 106.4(18)
H37B C37A H37C 113.3(18)
C36A C38A H38A 109.9(13)
C36A C38A H38B 109.4(14)
H38A C38A H38B 109.1(19)
C36A C38A H38C 110.5(12)
H38A C38A H38C 111.8(18)
H38B C38A H38C 106.0(18)
C36A C39A H39A 112.9(13)
C36A C39A H39B 110.4(11)
H39A C39A H39B 108.6(17)
C36A C39A H39C 109.0(12)
H39A C39A H39C 108.5(18)
H39B C39A H39C 107.2(16)

loop_
_geom_bond_atom_site_label_1
_geom_bond_atom_site_label_2
_geom_bond_distance
C1 C2 1.387(3)
C1 C6 1.393(3)
C1 C7 1.481(2)
C2 C3 1.384(3)
C2 H2 0.92(2)
C3 C4 1.386(3)
C3 H3 1.00(2)
C4 C5 1.379(3)
C4 H4 0.97(2)
C5 C6 1.382(3)
C5 H5 1.03(2)
C6 H6 1.01(2)
C7 C12 1.388(3)
C7 C8 1.391(3)
C8 C9 1.384(3)
C8 H8 0.99(2)
C9 C10 1.387(3)
C9 H9 0.99(2)
C10 C11 1.393(3)
C10 C13 1.440(3)
C11 C12 1.381(3)
C11 H11 0.97(2)
C12 H12 1.00(2)
C13 C14 1.191(3)
C14 C15 1.435(3)
C15 C16 1.310(3)
C15 C32 1.536(3)
C16 C17 1.313(3)
C17 C18 1.438(3)
C17 C36 1.526(3)
C18 C19 1.201(2)
C19 C20 1.429(3)
C20 C21 1.383(3)
C20 C25 1.393(3)
C21 C22 1.384(3)
C21 H21 0.95(2)
C22 C23 1.384(3)
C22 H22 0.99(2)
C23 C24 1.395(3)
C23 C26 1.494(2)
C24 C25 1.381(3)
C24 H24 0.92(2)
C25 H25 0.97(2)
C26 C27 1.391(3)
C26 C31 1.392(3)
C27 C28 1.386(3)
C27 H27 1.01(2)
C28 C29 1.382(3)
C28 H28 1.00(2)
C29 C30 1.371(3)
C29 H29 0.99(2)
C30 C31 1.387(3)
C30 H30 0.96(2)
C31 H31 1.01(2)
C32 C35 1.519(3)
C32 C34 1.525(3)
C32 C33 1.534(3)
C33 H33D 0.98(3)
C33 H33E 1.04(3)
C33 H33F 0.97(3)
C34 H34D 0.96(2)
C34 H34E 0.98(3)
C34 H34F 0.99(2)
C35 H35D 0.99(2)
C35 H35E 1.00(2)
C35 H35F 1.01(2)
C36 C39 1.516(3)
C36 C37 1.526(3)
C36 C38 1.527(3)
C37 H37D 1.01(2)
C37 H37E 0.97(2)
C37 H37F 1.01(2)
C38 H38D 1.02(2)
C38 H38E 1.00(2)
C38 H38F 1.06(2)
C39 H39D 0.99(2)
C39 H39E 0.97(2)
C39 H39F 1.02(2)
C1A C6A 1.385(3)
C1A C2A 1.394(3)
C1A C7A 1.488(2)
C2A C3A 1.387(3)
C2A H2A 0.98(2)
C3A C4A 1.382(3)
C3A H3A 1.03(2)
C4A C5A 1.370(3)
C4A H4A 0.95(2)
C5A C6A 1.393(3)
C5A H5A 1.03(2)
C6A H6A 1.03(2)
C7A C8A 1.391(3)
C7A C12A 1.395(3)
C8A C9A 1.381(3)
C8A H8A 1.01(2)
C9A C10A 1.391(3)
C9A H9A 1.02(2)
C10A C11A 1.399(3)
C10A C13A 1.428(3)
C11A C12A 1.379(3)
C11A H11A 1.00(2)
C12A H12A 0.98(2)
C13A C14A 1.203(3)
C14A C15A 1.432(3)
C15A C16A 1.318(3)
C15A C32A 1.543(3)
C16A C17A 1.310(3)
C17A C18A 1.446(3)
C17A C36A 1.533(3)
C18A C19A 1.194(3)
C19A C20A 1.437(3)
C20A C21A 1.390(3)
C20A C25A 1.393(3)
C21A C22A 1.381(3)
C21A H21A 1.02(2)
C22A C23A 1.391(3)
C22A H22A 0.97(2)
C23A C24A 1.389(3)
C23A C26A 1.484(3)
C24A C25A 1.384(3)
C24A H24A 0.97(2)
C25A H25A 0.95(2)
C26A C27A 1.391(3)
C26A C31A 1.396(3)
C27A C28A 1.387(3)
C27A H27A 0.98(2)
C28A C29A 1.388(3)
C28A H28A 1.01(2)
C29A C30A 1.375(3)
C29A H29A 0.99(2)
C30A C31A 1.386(3)
C30A H30A 0.96(3)
C31A H31A 0.97(2)
C32A C35A 1.517(3)
C32A C33A 1.523(3)
C32A C34A 1.527(3)
C33A H33A 1.00(2)
C33A H33B 1.03(2)
C33A H33C 1.00(2)
C34A H34A 1.01(2)
C34A H34B 1.00(2)
C34A H34C 1.05(2)
C35A H35A 0.96(2)
C35A H35B 1.02(2)
C35A H35C 1.05(2)
C36A C39A 1.520(3)
C36A C37A 1.528(3)
C36A C38A 1.529(3)
C37A H37A 0.99(2)
C37A H37B 1.03(2)
C37A H37C 0.98(2)
C38A H38A 1.06(3)
C38A H38B 0.97(2)
C38A H38C 1.01(2)
C39A H39A 0.98(2)
C39A H39B 0.971(19)
C39A H39C 1.04(2)

loop_
_geom_torsion_atom_site_label_1
_geom_torsion_atom_site_label_2
_geom_torsion_atom_site_label_3
_geom_torsion_atom_site_label_4
_geom_torsion
C6 C1 C2 C3 1.5(3)
C7 C1 C2 C3 -178.77(17)
C1 C2 C3 C4 -0.8(3)
C2 C3 C4 C5 -0.5(3)
C3 C4 C5 C6 1.0(3)
C4 C5 C6 C1 -0.2(3)
C2 C1 C6 C5 -1.0(3)
C7 C1 C6 C5 179.26(18)
C2 C1 C7 C12 137.93(19)
C6 C1 C7 C12 -42.3(3)
C2 C1 C7 C8 -42.1(2)
C6 C1 C7 C8 137.66(19)
C12 C7 C8 C9 3.1(3)
C1 C7 C8 C9 -176.84(17)
C7 C8 C9 C10 -1.4(3)
C8 C9 C10 C11 -1.6(3)
C8 C9 C10 C13 174.09(17)
C9 C10 C11 C12 2.8(3)
C13 C10 C11 C12 -172.86(18)
C10 C11 C12 C7 -1.0(3)
C8 C7 C12 C11 -1.9(3)
C1 C7 C12 C11 178.04(17)
C9 C10 C13 C14 -62.9(19)
C11 C10 C13 C14 112.7(18)
C10 C13 C14 C15 120(2)
C13 C14 C15 C16 156(2)
C13 C14 C15 C32 -28(2)
C14 C15 C16 C17 -151.7(18)
C32 C15 C16 C17 32(2)
C15 C16 C17 C18 -107.7(19)
C15 C16 C17 C36 68.5(19)
C16 C17 C18 C19 128.3(18)
C36 C17 C18 C19 -48.1(19)
C17 C18 C19 C20 -75(7)
C18 C19 C20 C21 -98(6)
C18 C19 C20 C25 80(6)
C25 C20 C21 C22 -1.2(3)
C19 C20 C21 C22 177.37(19)
C20 C21 C22 C23 0.8(3)
C21 C22 C23 C24 0.3(3)
C21 C22 C23 C26 -179.35(18)
C22 C23 C24 C25 -1.0(3)
C26 C23 C24 C25 178.72(17)
C23 C24 C25 C20 0.5(3)
C21 C20 C25 C24 0.6(3)
C19 C20 C25 C24 -178.01(18)
C22 C23 C26 C27 -3.1(3)
C24 C23 C26 C27 177.27(18)
C22 C23 C26 C31 176.43(19)
C24 C23 C26 C31 -3.2(3)
C31 C26 C27 C28 0.2(3)
C23 C26 C27 C28 179.73(18)
C26 C27 C28 C29 -0.2(3)
C27 C28 C29 C30 -0.2(3)
C28 C29 C30 C31 0.6(3)
C29 C30 C31 C26 -0.6(3)
C27 C26 C31 C30 0.2(3)
C23 C26 C31 C30 -179.35(18)
C16 C15 C32 C35 -23.0(2)
C14 C15 C32 C35 160.31(17)
C16 C15 C32 C34 96.8(2)
C14 C15 C32 C34 -79.9(2)
C16 C15 C32 C33 -144.19(19)
C14 C15 C32 C33 39.1(2)
C16 C17 C36 C39 4.1(2)
C18 C17 C36 C39 -179.53(17)
C16 C17 C36 C37 -116.7(2)
C18 C17 C36 C37 59.7(2)
C16 C17 C36 C38 124.1(2)
C18 C17 C36 C38 -59.5(2)
C6A C1A C2A C3A -0.7(3)
C7A C1A C2A C3A 175.25(18)
C1A C2A C3A C4A -1.8(3)
C2A C3A C4A C5A 2.9(3)
C3A C4A C5A C6A -1.6(3)
C2A C1A C6A C5A 2.1(3)
C7A C1A C6A C5A -173.94(18)
C4A C5A C6A C1A -0.9(3)
C6A C1A C7A C8A -164.53(19)
C2A C1A C7A C8A 19.6(3)
C6A C1A C7A C12A 18.0(3)
C2A C1A C7A C12A -157.87(19)
C12A C7A C8A C9A 3.6(3)
C1A C7A C8A C9A -173.94(18)
C7A C8A C9A C10A -1.2(3)
C8A C9A C10A C11A -2.0(3)
C8A C9A C10A C13A 174.83(18)
C9A C10A C11A C12A 2.7(3)
C13A C10A C11A C12A -174.14(17)
C10A C11A C12A C7A -0.2(3)
C8A C7A C12A C11A -3.0(3)
C1A C7A C12A C11A 174.63(17)
C9A C10A C13A C14A -73.9(19)
C11A C10A C13A C14A 102.8(19)
C10A C13A C14A C15A 57(3)
C13A C14A C15A C16A -179(100)
C13A C14A C15A C32A -1.6(13)
C14A C15A C16A C17A -147(2)
C32A C15A C16A C17A 36(2)
C15A C16A C17A C18A -117(2)
C15A C16A C17A C36A 65(2)
C16A C17A C18A C19A 125(2)
C36A C17A C18A C19A -57(2)
C17A C18A C19A C20A -148(5)
C18A C19A C20A C21A -13(6)
C18A C19A C20A C25A 167(6)
C25A C20A C21A C22A -0.7(3)
C19A C20A C21A C22A -179.92(19)
C20A C21A C22A C23A 0.4(3)
C21A C22A C23A C24A -0.3(3)
C21A C22A C23A C26A 178.29(18)
C22A C23A C24A C25A 0.6(3)
C26A C23A C24A C25A -177.91(18)
C23A C24A C25A C20A -1.0(3)
C21A C20A C25A C24A 1.0(3)
C19A C20A C25A C24A -179.77(19)
C24A C23A C26A C27A -150.27(19)
C22A C23A C26A C27A 31.2(3)
C24A C23A C26A C31A 33.1(3)
C22A C23A C26A C31A -145.40(19)
C31A C26A C27A C28A 0.4(3)
C23A C26A C27A C28A -176.29(18)
C26A C27A C28A C29A 1.7(3)
C27A C28A C29A C30A -2.1(3)
C28A C29A C30A C31A 0.2(3)
C29A C30A C31A C26A 2.0(3)
C27A C26A C31A C30A -2.3(3)
C23A C26A C31A C30A 174.41(18)
C16A C15A C32A C35A -9.0(2)
C14A C15A C32A C35A 173.72(16)
C16A C15A C32A C33A -129.70(19)
C14A C15A C32A C33A 53.1(2)
C16A C15A C32A C34A 110.8(2)
C14A C15A C32A C34A -66.5(2)
C16A C17A C36A C39A -22.2(2)
C18A C17A C36A C39A 160.18(16)
C16A C17A C36A C37A -143.00(18)
C18A C17A C36A C37A 39.4(2)
C16A C17A C36A C38A 97.7(2)
C18A C17A C36A C38A -79.9(2)
